data_7112574
loop_
_publ_author_name
'Goldberg, Kristin'
'Groombridge, Sam'
'Hudson, Julian'
'Leach, Andrew G.'
'MacFaul, Philip A.'
'Pickup, Adrian'
'Poultney, Ruth'
'Scott, James S.'
'Svensson, Per H.'
'Sweeney, Joseph'

_publ_section_title
;
 Oxadiazole isomers: all bioisosteres are not created equal
;
_journal_issue 5
_journal_name_full MedChemComm
_journal_page_first 600
_journal_paper_doi 10.1039/c2md20054f
_journal_volume 3
_journal_year 2012
_chemical_formula_moiety 'C21 H20 N8 O2, 3(H)'
_chemical_formula_sum 'C21 H23 N8 O2'
_chemical_formula_weight 419.47
_chemical_name_common
;
4-((2-(4-(5-isopropyl-1,2,4-oxadiazol-3-yl)-2-methylpiperazin-
1-yl)pyrimidin-5-y
;
_chemical_name_systematic
;
4-((2-(4-(5-isopropyl-1,2,4-oxadiazol-3-yl)-2-methylpiperazin-1-yl)pyrimidin-5-yloxy)methyl)nicotinonitrile
;
_space_group_IT_number 2
_symmetry_cell_setting triclinic
_symmetry_space_group_name_Hall '-P 1'
_symmetry_space_group_name_H-M 'P -1'
_atom_sites_solution_hydrogens geom
_atom_sites_solution_primary direct
_atom_sites_solution_secondary difmap
_audit_creation_method SHELXL-97
_cell_angle_alpha 94.876(1)
_cell_angle_beta 103.767(2)
_cell_angle_gamma 102.245(1)
_cell_formula_units_Z 2
_cell_length_a 9.1873(3)
_cell_length_b 10.2806(2)
_cell_length_c 11.8644(3)
_cell_measurement_reflns_used 9576
_cell_measurement_temperature 200(2)
_cell_measurement_theta_max 24.81
_cell_measurement_theta_min 2.35
_cell_volume 1052.76(5)
_computing_cell_refinement 'Bruker SAINT'
_computing_data_collection 'Bruker APEX2'
_computing_data_reduction 'Bruker SAINT'
_computing_molecular_graphics 'Bruker SHELXTL'
_computing_publication_material 'Bruker SHELXTL'
_computing_structure_refinement 'SHELXL-97 (Sheldrick, 2008)'
_computing_structure_solution 'SHELXS-97 (Sheldrick, 2008)'
_diffrn_ambient_temperature 200(2)
_diffrn_measured_fraction_theta_full 0.990
_diffrn_measured_fraction_theta_max 0.990
_diffrn_measurement_device_type 'Bruker APEX-II CCD'
_diffrn_measurement_method '\f and \w scans'
_diffrn_radiation_monochromator graphite
_diffrn_radiation_source 'fine-focus sealed tube'
_diffrn_radiation_type MoK\a
_diffrn_radiation_wavelength 0.71073
_diffrn_reflns_av_R_equivalents 0.0368
_diffrn_reflns_av_sigmaI/netI 0.0264
_diffrn_reflns_limit_h_max 10
_diffrn_reflns_limit_h_min -10
_diffrn_reflns_limit_k_max 12
_diffrn_reflns_limit_k_min -12
_diffrn_reflns_limit_l_max 14
_diffrn_reflns_limit_l_min -13
_diffrn_reflns_number 23164
_diffrn_reflns_theta_full 25.00
_diffrn_reflns_theta_max 25.00
_diffrn_reflns_theta_min 2.35
_exptl_absorpt_coefficient_mu 0.091
_exptl_absorpt_correction_T_max 1.0
_exptl_absorpt_correction_T_min 0.99
_exptl_absorpt_correction_type empirical
_exptl_absorpt_process_details 'Bruker ApexII'
_exptl_crystal_colour colourless
_exptl_crystal_density_diffrn 1.323
_exptl_crystal_density_method 'not measured'
_exptl_crystal_description Needle
_exptl_crystal_F_000 442
_exptl_crystal_size_max 0.1
_exptl_crystal_size_mid 0.04
_exptl_crystal_size_min 0.02
_refine_diff_density_max 0.506
_refine_diff_density_min -0.394
_refine_diff_density_rms 0.064
_refine_ls_extinction_coef 0.0116(9)
_refine_ls_extinction_expression Fc^*^=kFc[1+0.001xFc^2^\l^3^/sin(2\q)]^-1/4^
_refine_ls_extinction_method SHELXL
_refine_ls_goodness_of_fit_ref 1.215
_refine_ls_hydrogen_treatment constr
_refine_ls_matrix_type full
_refine_ls_number_parameters 295
_refine_ls_number_reflns 3671
_refine_ls_number_restraints 1
_refine_ls_restrained_S_all 1.216
_refine_ls_R_factor_all 0.0999
_refine_ls_R_factor_gt 0.0892
_refine_ls_shift/su_max 0.000
_refine_ls_shift/su_mean 0.000
_refine_ls_structure_factor_coef Fsqd
_refine_ls_weighting_details 'calc w=1/[\s^2^(Fo^2^)+(0.0139P)^2^+3.0990P] where P=(Fo^2^+2Fc^2^)/3'
_refine_ls_weighting_scheme calc
_refine_ls_wR_factor_gt 0.1812
_refine_ls_wR_factor_ref 0.1846
_reflns_number_gt 3138
_reflns_number_total 3671
_reflns_threshold_expression >2sigma(I)
_cod_data_source_file c2md20054f.txt
_cod_data_source_block 1
_cod_depositor_comments
;
The following automatic conversions were performed:

'_symmetry_cell_setting' value 'Triclinic' changed to 'triclinic'
according to
/usr/data/users/saulius/automatic-downloads/retrospective/RSC/lib/dictionaries/cif_core.dic
dictionary named 'cif_core.dic' version 2.4.2 from
2011-04-26.

'_atom_sites_solution_hydrogens' value 'Geom' changed to
'geom' according to
/usr/data/users/saulius/automatic-downloads/retrospective/RSC/lib/dictionaries/cif_core.dic
dictionary named 'cif_core.dic' version 2.4.2 from 2011-04-26.

Automatic conversion script
Id: cif_fix_values 2281 2013-09-26 08:29:07Z andrius 
;
_cod_database_code 7112574

loop_
_symmetry_equiv_pos_as_xyz
'x, y, z'
'-x, -y, -z'

loop_
_atom_site_label
_atom_site_type_symbol
_atom_site_fract_x
_atom_site_fract_y
_atom_site_fract_z
_atom_site_U_iso_or_equiv
_atom_site_adp_type
_atom_site_occupancy
_atom_site_symmetry_multiplicity
_atom_site_calc_flag
_atom_site_refinement_flags
_atom_site_disorder_assembly
_atom_site_disorder_group
C1 C 0.4725(5) 0.0996(4) 0.2627(3) 0.0311(9) Uani 1 1 d . . .
C2 C 0.4538(5) 0.0467(4) 0.1466(4) 0.0373(10) Uani 1 1 d . . .
H2 H 0.5162 -0.0121 0.1314 0.045 Uiso 1 1 calc R . .
C3 C 0.2723(6) 0.1585(5) 0.0804(4) 0.0487(12) Uani 1 1 d . . .
H3 H 0.1993 0.1789 0.0172 0.058 Uiso 1 1 calc R . .
C4 C 0.2869(5) 0.2200(5) 0.1934(4) 0.0433(11) Uani 1 1 d . . .
H4 H 0.2261 0.2814 0.2052 0.052 Uiso 1 1 calc R . .
C5 C 0.3888(5) 0.1917(4) 0.2870(3) 0.0306(9) Uani 1 1 d . . .
C6 C 0.5775(5) 0.0563(4) 0.3541(4) 0.0374(10) Uani 1 1 d . . .
C7 C 0.4114(5) 0.2536(4) 0.4114(3) 0.0312(9) Uani 1 1 d . . .
H7A H 0.3892 0.1824 0.4604 0.037 Uiso 1 1 calc R . .
H7B H 0.5194 0.3058 0.4445 0.037 Uiso 1 1 calc R . .
C8 C 0.3096(5) 0.4046(4) 0.5169(3) 0.0317(9) Uani 1 1 d . . .
C9 C 0.4075(4) 0.4022(4) 0.6235(3) 0.0289(9) Uani 1 1 d . . .
H9 H 0.4861 0.3545 0.6270 0.035 Uiso 1 1 calc R . .
C10 C 0.2844(4) 0.5328(4) 0.7142(3) 0.0290(9) Uani 1 1 d . . .
C11 C 0.2026(5) 0.4811(5) 0.5167(4) 0.0388(11) Uani 1 1 d . . .
H11 H 0.1362 0.4877 0.4437 0.047 Uiso 1 1 calc R . .
C12 C 0.3391(5) 0.5509(5) 0.9258(4) 0.0410(11) Uani 1 1 d . . .
H12 H 0.4425 0.5378 0.9214 0.049 Uiso 1 1 calc R A 2
C13 C 0.3659(5) 0.6567(5) 1.0307(4) 0.0446(12) Uani 1 1 d . C .
H13A H 0.4031 0.6206 1.1041 0.054 Uiso 1 1 calc R . .
H13B H 0.4455 0.7368 1.0268 0.054 Uiso 1 1 calc R . .
C14 C 0.1593(5) 0.7482(4) 0.9224(3) 0.0352(10) Uani 1 1 d . C .
H14A H 0.2351 0.8289 0.9147 0.042 Uiso 1 1 calc R . .
H14B H 0.0628 0.7747 0.9261 0.042 Uiso 1 1 calc R . .
C15 C 0.1269(5) 0.6398(4) 0.8161(3) 0.0326(10) Uani 1 1 d D . .
H15 H 0.1012 0.6839 0.7444 0.039 Uiso 1 1 calc R B 1
C16 C 0.0026(7) 0.5351(6) 0.8089(7) 0.041(3) Uani 0.508(11) 1 d PD C 1
H99A H -0.0050 0.4649 0.7450 0.062 Uiso 0.50 1 calc PR . .
H99B H -0.0921 0.5677 0.7934 0.062 Uiso 0.50 1 calc PR . .
H99C H 0.0161 0.4980 0.8831 0.062 Uiso 0.50 1 calc PR . .
C17 C 0.2543(11) 0.4290(9) 0.9426(8) 0.041(3) Uani 0.492(11) 1 d P C 2
H10A H 0.1464 0.4330 0.9326 0.061 Uiso 0.50 1 calc PR . .
H10B H 0.2966 0.4106 1.0219 0.061 Uiso 0.50 1 calc PR . .
H10C H 0.2597 0.3572 0.8850 0.061 Uiso 0.50 1 calc PR . .
C18 C 0.2090(4) 0.7524(4) 1.1341(3) 0.0297(9) Uani 1 1 d . C .
C19 C 0.1221(5) 0.8489(4) 1.2548(3) 0.0339(10) Uani 1 1 d . C .
C20 C 0.0381(5) 0.9215(4) 1.3229(4) 0.0355(10) Uani 1 1 d . . .
H20 H 0.1163 0.9975 1.3775 0.043 Uiso 1 1 calc R . .
C21 C -0.0358(6) 0.8290(5) 1.3967(4) 0.0515(13) Uani 1 1 d . . .
H21A H -0.1118 0.7524 1.3455 0.077 Uiso 1 1 calc R . .
H21B H -0.0872 0.8782 1.4431 0.077 Uiso 1 1 calc R . .
H21C H 0.0438 0.7964 1.4494 0.077 Uiso 1 1 calc R . .
C22 C -0.0760(7) 0.9815(6) 1.2420(5) 0.0648(17) Uani 1 1 d . . .
H22A H -0.0242 1.0321 1.1903 0.097 Uiso 1 1 calc R . .
H22B H -0.1157 1.0419 1.2887 0.097 Uiso 1 1 calc R . .
H22C H -0.1618 0.9091 1.1945 0.097 Uiso 1 1 calc R . .
N1 N 0.3541(5) 0.0735(4) 0.0562(3) 0.0421(9) Uani 1 1 d . . .
N2 N 0.6596(5) 0.0192(5) 0.4257(4) 0.0547(11) Uani 1 1 d . . .
N3 N 0.3948(4) 0.4657(3) 0.7230(3) 0.0300(8) Uani 1 1 d . . .
N4 N 0.1879(4) 0.5459(4) 0.6139(3) 0.0367(9) Uani 1 1 d . . .
N5 N 0.2710(4) 0.5974(4) 0.8169(3) 0.0322(8) Uani 1 1 d . C .
N6 N 0.2205(4) 0.6944(4) 1.0298(3) 0.0343(8) Uani 1 1 d . . .
N7 N 0.3046(5) 0.7461(4) 1.2341(3) 0.0496(11) Uani 1 1 d . . .
N8 N 0.0949(4) 0.8171(3) 1.1430(3) 0.0323(8) Uani 1 1 d . . .
O1 O 0.3087(4) 0.3396(3) 0.4103(2) 0.0415(8) Uani 1 1 d . . .
O2 O 0.2426(4) 0.8107(3) 1.3174(2) 0.0456(8) Uani 1 1 d . C .

loop_
_atom_site_aniso_label
_atom_site_aniso_U_11
_atom_site_aniso_U_22
_atom_site_aniso_U_33
_atom_site_aniso_U_23
_atom_site_aniso_U_13
_atom_site_aniso_U_12
C1 0.034(2) 0.029(2) 0.033(2) 0.0000(17) 0.0154(18) 0.0095(18)
C2 0.050(3) 0.029(2) 0.037(2) -0.0019(18) 0.021(2) 0.010(2)
C3 0.055(3) 0.062(3) 0.029(2) -0.001(2) 0.008(2) 0.021(3)
C4 0.049(3) 0.057(3) 0.029(2) -0.001(2) 0.010(2) 0.026(2)
C5 0.034(2) 0.033(2) 0.024(2) -0.0017(17) 0.0093(17) 0.0065(18)
C6 0.041(3) 0.039(2) 0.036(2) -0.005(2) 0.017(2) 0.012(2)
C7 0.034(2) 0.038(2) 0.024(2) -0.0049(17) 0.0065(17) 0.0175(18)
C8 0.035(2) 0.039(2) 0.024(2) -0.0007(17) 0.0096(17) 0.0166(19)
C9 0.028(2) 0.034(2) 0.027(2) 0.0038(17) 0.0075(16) 0.0145(17)
C10 0.029(2) 0.033(2) 0.026(2) 0.0005(17) 0.0098(16) 0.0099(17)
C11 0.046(3) 0.053(3) 0.023(2) 0.0035(19) 0.0062(18) 0.027(2)
C12 0.043(3) 0.060(3) 0.026(2) 0.000(2) 0.0044(19) 0.032(2)
C13 0.040(3) 0.070(3) 0.028(2) -0.006(2) 0.0056(19) 0.029(2)
C14 0.040(2) 0.040(2) 0.029(2) 0.0003(18) 0.0104(18) 0.018(2)
C15 0.037(2) 0.040(2) 0.027(2) 0.0016(18) 0.0090(17) 0.024(2)
C16 0.047(6) 0.048(6) 0.034(5) -0.003(4) 0.011(4) 0.027(5)
C17 0.052(6) 0.042(6) 0.030(5) -0.002(4) 0.010(4) 0.018(5)
C18 0.028(2) 0.036(2) 0.026(2) -0.0009(17) 0.0074(16) 0.0103(17)
C19 0.037(2) 0.037(2) 0.030(2) -0.0021(18) 0.0112(18) 0.0126(19)
C20 0.046(3) 0.036(2) 0.031(2) 0.0001(18) 0.0173(19) 0.014(2)
C21 0.060(3) 0.054(3) 0.050(3) 0.009(2) 0.035(3) 0.011(3)
C22 0.082(4) 0.087(4) 0.054(3) 0.022(3) 0.033(3) 0.060(4)
N1 0.059(2) 0.037(2) 0.0305(19) -0.0028(16) 0.0174(18) 0.0086(19)
N2 0.056(3) 0.066(3) 0.047(2) 0.002(2) 0.012(2) 0.031(2)
N3 0.0294(18) 0.0377(19) 0.0243(17) -0.0005(14) 0.0051(14) 0.0151(15)
N4 0.045(2) 0.048(2) 0.0255(18) 0.0040(16) 0.0102(16) 0.0284(18)
N5 0.0327(18) 0.046(2) 0.0219(16) 0.0003(15) 0.0064(14) 0.0211(16)
N6 0.0355(19) 0.047(2) 0.0234(17) -0.0028(15) 0.0067(14) 0.0211(17)
N7 0.052(2) 0.074(3) 0.029(2) -0.0085(19) 0.0079(18) 0.039(2)
N8 0.0352(19) 0.038(2) 0.0286(18) 0.0006(15) 0.0121(15) 0.0162(16)
O1 0.0504(19) 0.059(2) 0.0220(14) -0.0035(13) 0.0080(13) 0.0346(16)
O2 0.0496(19) 0.069(2) 0.0236(15) -0.0049(14) 0.0064(13) 0.0334(17)

loop_
_atom_type_symbol
_atom_type_description
_atom_type_scat_dispersion_real
_atom_type_scat_dispersion_imag
_atom_type_scat_source
C C 0.0033 0.0016 'International Tables Vol C Tables 4.2.6.8 and 6.1.1.4'
H H 0.0000 0.0000 'International Tables Vol C Tables 4.2.6.8 and 6.1.1.4'
N N 0.0061 0.0033 'International Tables Vol C Tables 4.2.6.8 and 6.1.1.4'
O O 0.0106 0.0060 'International Tables Vol C Tables 4.2.6.8 and 6.1.1.4'

loop_
_geom_angle_atom_site_label_1
_geom_angle_atom_site_label_2
_geom_angle_atom_site_label_3
_geom_angle
C5 C1 C2 119.4(4)
C5 C1 C6 121.9(4)
C2 C1 C6 118.7(4)
N1 C2 C1 123.8(4)
N1 C2 H2 118.1
C1 C2 H2 118.1
N1 C3 C4 123.8(4)
N1 C3 H3 118.1
C4 C3 H3 118.1
C5 C4 C3 120.0(4)
C5 C4 H4 120.0
C3 C4 H4 120.0
C4 C5 C1 116.6(4)
C4 C5 C7 123.3(4)
C1 C5 C7 120.2(4)
N2 C6 C1 178.6(5)
O1 C7 C5 107.9(3)
O1 C7 H7A 110.1
C5 C7 H7A 110.1
O1 C7 H7B 110.1
C5 C7 H7B 110.1
H7A C7 H7B 108.4
C9 C8 O1 126.3(4)
C9 C8 C11 116.6(4)
O1 C8 C11 117.0(4)
N3 C9 C8 121.4(4)
N3 C9 H9 119.3
C8 C9 H9 119.3
N3 C10 N4 125.5(3)
N3 C10 N5 117.2(3)
N4 C10 N5 117.2(3)
N4 C11 C8 123.2(4)
N4 C11 H11 118.4
C8 C11 H11 118.4
C17 C12 N5 113.6(5)
C17 C12 C13 110.3(5)
N5 C12 C13 111.0(4)
C17 C12 H12 107.2
N5 C12 H12 107.2
C13 C12 H12 107.2
N6 C13 C12 109.0(4)
N6 C13 H13A 109.9
C12 C13 H13A 109.9
N6 C13 H13B 109.9
C12 C13 H13B 109.9
H13A C13 H13B 108.3
N6 C14 C15 109.1(3)
N6 C14 H14A 109.9
C15 C14 H14A 109.9
N6 C14 H14B 109.9
C15 C14 H14B 109.9
H14A C14 H14B 108.3
C16 C15 N5 113.8(5)
C16 C15 C14 113.4(5)
N5 C15 C14 108.5(3)
C16 C15 H15 106.9
N5 C15 H15 106.9
C14 C15 H15 106.9
C15 C16 H99A 109.5
C15 C16 H99B 109.5
H99A C16 H99B 109.5
C15 C16 H99C 109.5
H99A C16 H99C 109.5
H99B C16 H99C 109.5
C12 C17 H10A 109.5
C12 C17 H10B 109.5
H10A C17 H10B 109.5
C12 C17 H10C 109.5
H10A C17 H10C 109.5
H10B C17 H10C 109.5
N7 C18 N6 121.8(4)
N7 C18 N8 115.2(3)
N6 C18 N8 123.0(3)
N8 C19 O2 114.3(3)
N8 C19 C20 129.4(4)
O2 C19 C20 116.3(3)
C19 C20 C21 110.0(4)
C19 C20 C22 110.8(4)
C21 C20 C22 113.1(4)
C19 C20 H20 107.6
C21 C20 H20 107.6
C22 C20 H20 107.6
C20 C21 H21A 109.5
C20 C21 H21B 109.5
H21A C21 H21B 109.5
C20 C21 H21C 109.5
H21A C21 H21C 109.5
H21B C21 H21C 109.5
C20 C22 H22A 109.5
C20 C22 H22B 109.5
H22A C22 H22B 109.5
C20 C22 H22C 109.5
H22A C22 H22C 109.5
H22B C22 H22C 109.5
C3 N1 C2 116.4(4)
C10 N3 C9 117.4(3)
C11 N4 C10 115.7(3)
C10 N5 C12 116.9(3)
C10 N5 C15 118.7(3)
C12 N5 C15 114.0(3)
C18 N6 C13 116.4(3)
C18 N6 C14 118.7(3)
C13 N6 C14 112.3(3)
C18 N7 O2 102.0(3)
C19 N8 C18 102.4(3)
C8 O1 C7 117.0(3)
C19 O2 N7 106.1(3)

loop_
_geom_bond_atom_site_label_1
_geom_bond_atom_site_label_2
_geom_bond_distance
C1 C5 1.393(5)
C1 C2 1.394(6)
C1 C6 1.439(6)
C2 N1 1.325(6)
C2 H2 0.9500
C3 N1 1.323(6)
C3 C4 1.396(6)
C3 H3 0.9500
C4 C5 1.368(6)
C4 H4 0.9500
C5 C7 1.504(5)
C6 N2 1.144(6)
C7 O1 1.422(5)
C7 H7A 0.9900
C7 H7B 0.9900
C8 C9 1.373(5)
C8 O1 1.377(4)
C8 C11 1.383(6)
C9 N3 1.342(5)
C9 H9 0.9500
C10 N3 1.331(5)
C10 N4 1.340(5)
C10 N5 1.381(5)
C11 N4 1.331(5)
C11 H11 0.9500
C12 C17 1.386(10)
C12 N5 1.462(5)
C12 C13 1.517(6)
C12 H12 1.0000
C13 N6 1.466(5)
C13 H13A 0.9900
C13 H13B 0.9900
C14 N6 1.469(5)
C14 C15 1.537(5)
C14 H14A 0.9900
C14 H14B 0.9900
C15 C16 1.374(2)
C15 N5 1.478(5)
C15 H15 1.0000
C16 H99A 0.9800
C16 H99B 0.9800
C16 H99C 0.9800
C17 H10A 0.9800
C17 H10B 0.9800
C17 H10C 0.9800
C18 N7 1.313(5)
C18 N6 1.364(5)
C18 N8 1.375(5)
C19 N8 1.290(5)
C19 O2 1.332(5)
C19 C20 1.497(5)
C20 C21 1.511(6)
C20 C22 1.515(6)
C20 H20 1.0000
C21 H21A 0.9800
C21 H21B 0.9800
C21 H21C 0.9800
C22 H22A 0.9800
C22 H22B 0.9800
C22 H22C 0.9800
N7 O2 1.435(4)
